data_7045569
loop_
_publ_author_name
'Lu, Taotao'
'Liu, Zhiming'
'Steren, Carlos A.'
'Fei, Fan'
'Cook, Tabitha M.'
'Chen, Xue-Tai'
'Xue, Zi-Ling'

_publ_section_title
;
 Synthesis, structural characterization and NMR studies of group 10 metal
 complexes with macrocyclic amine N-heterocyclic carbene ligands.
;
_journal_issue 12
_journal_name_full 'Dalton transactions (Cambridge, England : 2003)'
_journal_page_first 4282
_journal_page_last 4292
_journal_paper_doi 10.1039/c7dt04666a
_journal_volume 47
_journal_year 2018
_chemical_formula_moiety 'C22 H26 N6 Ni, 2(F6 P)'
_chemical_formula_sum 'C22 H26 F12 N6 Ni P2'
_chemical_formula_weight 723.14
_space_group_crystal_system triclinic
_space_group_IT_number 2
_space_group_name_Hall '-P 1'
_space_group_name_H-M_alt 'P -1'
_symmetry_space_group_name_Hall '-P 1'
_symmetry_space_group_name_H-M 'P -1'
_atom_sites_solution_hydrogens mixed
_audit_creation_method SHELXL-2014/7
_audit_update_record
;
2018-01-19 deposited with the CCDC.
2018-02-02 downloaded from the CCDC.
;
_cell_angle_alpha 87.532(5)
_cell_angle_beta 64.664(4)
_cell_angle_gamma 74.006(5)
_cell_formula_units_Z 1
_cell_length_a 8.8606(18)
_cell_length_b 8.999(2)
_cell_length_c 9.611(2)
_cell_measurement_reflns_used 3042
_cell_measurement_temperature 150(2)
_cell_measurement_theta_max 27.58
_cell_measurement_theta_min 2.35
_cell_volume 663.3(2)
_computing_cell_refinement 'Bruker SAINT'
_computing_data_collection 'Bruker APEX2'
_computing_data_reduction 'Bruker SAINT'
_computing_molecular_graphics 'Bruker SHELXTL'
_computing_publication_material 'Bruker SHELXTL'
_computing_structure_refinement 'SHELXL-2014/7 (Sheldrick, 2014)'
_computing_structure_solution 'SHELXS-97 (Sheldrick 2008)'
_diffrn_ambient_temperature 150(2)
_diffrn_measured_fraction_theta_full 0.992
_diffrn_measured_fraction_theta_max 0.990
_diffrn_measurement_device_type 'CCD area detector'
_diffrn_measurement_method 'phi and omega scans'
_diffrn_radiation_type MoK\a
_diffrn_radiation_wavelength 0.71073
_diffrn_reflns_av_R_equivalents 0.0658
_diffrn_reflns_av_unetI/netI 0.1445
_diffrn_reflns_Laue_measured_fraction_full 0.992
_diffrn_reflns_Laue_measured_fraction_max 0.990
_diffrn_reflns_limit_h_max 11
_diffrn_reflns_limit_h_min -11
_diffrn_reflns_limit_k_max 9
_diffrn_reflns_limit_k_min -11
_diffrn_reflns_limit_l_max 12
_diffrn_reflns_limit_l_min -12
_diffrn_reflns_number 5223
_diffrn_reflns_point_group_measured_fraction_full 0.992
_diffrn_reflns_point_group_measured_fraction_max 0.990
_diffrn_reflns_theta_full 25.242
_diffrn_reflns_theta_max 27.584
_diffrn_reflns_theta_min 2.353
_diffrn_source 'sealed tube'
_exptl_absorpt_coefficient_mu 0.964
_exptl_absorpt_correction_T_max 0.908
_exptl_absorpt_correction_T_min 0.793
_exptl_absorpt_correction_type multi-scan
_exptl_absorpt_process_details 'SADABS (Bruker, 2014)'
_exptl_crystal_colour brown
_exptl_crystal_density_diffrn 1.810
_exptl_crystal_description block
_exptl_crystal_F_000 366
_exptl_crystal_size_max 0.300
_exptl_crystal_size_mid 0.200
_exptl_crystal_size_min 0.100
_refine_diff_density_max 1.040
_refine_diff_density_min -0.630
_refine_diff_density_rms 0.129
_refine_ls_extinction_method none
_refine_ls_goodness_of_fit_ref 1.050
_refine_ls_hydrogen_treatment mixed
_refine_ls_matrix_type full
_refine_ls_number_parameters 245
_refine_ls_number_reflns 3042
_refine_ls_number_restraints 155
_refine_ls_restrained_S_all 1.029
_refine_ls_R_factor_all 0.1503
_refine_ls_R_factor_gt 0.0916
_refine_ls_shift/su_max 0.000
_refine_ls_shift/su_mean 0.000
_refine_ls_structure_factor_coef Fsqd
_refine_ls_weighting_details 'w=1/[\s^2^(Fo^2^)+(0.0613P)^2^+2.7219P] where P=(Fo^2^+2Fc^2^)/3'
_refine_ls_weighting_scheme calc
_refine_ls_wR_factor_gt 0.1660
_refine_ls_wR_factor_ref 0.1870
_reflns_Friedel_coverage 0.000
_reflns_number_gt 1904
_reflns_number_total 3042
_reflns_threshold_expression 'I > 2\s(I)'
_cod_data_source_file c7dt04666a2.cif
_cod_data_source_block 4a
_cod_depositor_comments 'Adding full bibliography for 7045565--7045570.cif.'
_cod_database_code 7045569
_shelx_shelxl_version_number 2014/7
_shelx_space_group_comment
;
The symmetry employed for this shelxl refinement is uniquely defined
by the following loop, which should always be used as a source of
symmetry information in preference to the above space-group names.
They are only intended as comments.
;
_shelx_estimated_absorpt_t_min 0.761
_shelx_estimated_absorpt_t_max 0.910

loop_
_space_group_symop_operation_xyz
'x, y, z'
'-x, -y, -z'

loop_
_atom_site_label
_atom_site_type_symbol
_atom_site_fract_x
_atom_site_fract_y
_atom_site_fract_z
_atom_site_U_iso_or_equiv
_atom_site_adp_type
_atom_site_occupancy
_atom_site_site_symmetry_order
_atom_site_calc_flag
_atom_site_refinement_flags_posn
_atom_site_refinement_flags_adp
_atom_site_refinement_flags_occupancy
_atom_site_disorder_assembly
_atom_site_disorder_group
C1 C 0.1801(8) 0.4345(7) 0.7892(6) 0.0146(13) Uani 1 1 d . . . . .
C2 C 0.4106(8) 0.2859(7) 0.5830(7) 0.0162(13) Uani 1 1 d . . . . .
C3 C 0.3262(8) 0.4152(8) 0.5308(7) 0.0177(14) Uani 1 1 d . . . . .
C4 C 0.3879(9) 0.4372(8) 0.3723(7) 0.0227(15) Uani 1 1 d . . . . .
H4A H 0.3320 0.5249 0.3357 0.027 Uiso 1 1 calc R U . . .
C5 C 0.5335(9) 0.3255(8) 0.2725(7) 0.0232(15) Uani 1 1 d . . . . .
H5A H 0.5790 0.3366 0.1646 0.028 Uiso 1 1 calc R U . . .
C6 C 0.6159(8) 0.1956(8) 0.3268(7) 0.0233(15) Uani 1 1 d . . . . .
H6A H 0.7146 0.1201 0.2544 0.028 Uiso 1 1 calc R U . . .
C7 C 0.5568(8) 0.1744(8) 0.4840(7) 0.0224(15) Uani 1 1 d . . . . .
H7A H 0.6143 0.0879 0.5208 0.027 Uiso 1 1 calc R U . . .
C8 C 0.3581(19) 0.2085(12) 0.8561(10) 0.018(2) Uani 0.718(10) 1 d D U P A 1
H8A H 0.4799 0.1420 0.8051 0.021 Uiso 0.718(10) 1 calc R U P A 1
H8B H 0.2808 0.1402 0.8967 0.021 Uiso 0.718(10) 1 calc R U P A 1
C9 C 0.3361(10) 0.3108(12) 0.9868(8) 0.0161(19) Uani 0.718(10) 1 d D U P A 1
H9A H 0.3897 0.2472 1.0493 0.019 Uiso 0.718(10) 1 calc R U P A 1
H9B H 0.3987 0.3898 0.9437 0.019 Uiso 0.718(10) 1 calc R U P A 1
N3 N 0.1524(9) 0.3896(10) 1.0875(7) 0.0146(16) Uani 0.718(10) 1 d D U P A 1
H3 H 0.164(11) 0.448(11) 1.142(10) 0.018 Uiso 0.718(10) 1 d . U P A 1
C10 C 0.0652(10) 0.2793(9) 1.1914(9) 0.0180(18) Uani 0.718(10) 1 d D U P A 1
H10A H 0.1544 0.1897 1.2000 0.022 Uiso 0.718(10) 1 calc R U P A 1
H10B H 0.0004 0.2398 1.1466 0.022 Uiso 0.718(10) 1 calc R U P A 1
C11 C -0.0588(13) 0.3604(12) 1.3501(12) 0.018(2) Uani 0.718(10) 1 d D U P A 1
H11A H -0.1187 0.2877 1.4162 0.022 Uiso 0.718(10) 1 calc R U P A 1
H11B H 0.0077 0.3921 1.3982 0.022 Uiso 0.718(10) 1 calc R U P A 1
C8' C 0.362(5) 0.178(3) 0.833(2) 0.019(4) Uani 0.282(10) 1 d D U P A 2
H8'A H 0.4862 0.1195 0.7775 0.023 Uiso 0.282(10) 1 calc R U P A 2
H8'B H 0.2905 0.1056 0.8507 0.023 Uiso 0.282(10) 1 calc R U P A 2
C9' C 0.326(2) 0.255(3) 0.9875(15) 0.019(4) Uani 0.282(10) 1 d D U P A 2
H9'A H 0.3802 0.1783 1.0424 0.023 Uiso 0.282(10) 1 calc R U P A 2
H9'B H 0.3785 0.3419 0.9690 0.023 Uiso 0.282(10) 1 calc R U P A 2
N3' N 0.133(2) 0.313(3) 1.0843(16) 0.015(3) Uani 0.282(10) 1 d D U P A 2
H3' H 0.0868 0.2248 1.0801 0.018 Uiso 0.282(10) 1 calc R U P A 2
C10' C 0.1054(18) 0.333(2) 1.2483(17) 0.018(3) Uani 0.282(10) 1 d D U P A 2
H10C H 0.1330 0.4279 1.2648 0.021 Uiso 0.282(10) 1 calc R U P A 2
H10D H 0.1836 0.2430 1.2704 0.021 Uiso 0.282(10) 1 calc R U P A 2
C11' C -0.084(3) 0.344(3) 1.357(3) 0.018(4) Uani 0.282(10) 1 d D U P A 2
H11C H -0.1200 0.2602 1.3274 0.022 Uiso 0.282(10) 1 calc R U P A 2
H11D H -0.0993 0.3355 1.4647 0.022 Uiso 0.282(10) 1 calc R U P A 2
F1 F 1.0082(6) 0.0211(5) 0.7082(6) 0.0538(13) Uani 1 1 d . . . . .
F2 F 0.7272(6) 0.3404(5) 0.8819(4) 0.0395(11) Uani 1 1 d . . . . .
F3 F 0.7759(5) 0.1777(5) 0.6853(4) 0.0353(11) Uani 1 1 d . . . . .
F4 F 0.9568(6) 0.1816(6) 0.9086(5) 0.0472(13) Uani 1 1 d . . . . .
F5 F 0.7425(5) 0.0873(5) 0.9171(4) 0.0351(10) Uani 1 1 d . . . . .
F6 F 0.9881(5) 0.2753(5) 0.6766(4) 0.0379(11) Uani 1 1 d . . . . .
N1 N 0.1883(6) 0.5028(6) 0.6592(5) 0.0159(11) Uani 1 1 d . . . . .
N2 N 0.3146(6) 0.3045(6) 0.7434(5) 0.0167(12) Uani 1 1 d D . . . .
Ni1 Ni 0.0000 0.5000 1.0000 0.0170(3) Uani 1 2 d S . P . .
P1 P 0.8689(2) 0.1775(2) 0.79627(19) 0.0191(4) Uani 1 1 d . . . . .

loop_
_atom_site_aniso_label
_atom_site_aniso_U_11
_atom_site_aniso_U_22
_atom_site_aniso_U_33
_atom_site_aniso_U_23
_atom_site_aniso_U_13
_atom_site_aniso_U_12
C1 0.018(3) 0.021(4) 0.009(3) 0.004(3) -0.007(3) -0.010(3)
C2 0.017(3) 0.020(4) 0.016(3) 0.006(3) -0.007(3) -0.014(3)
C3 0.019(3) 0.021(4) 0.020(3) 0.003(3) -0.011(3) -0.012(3)
C4 0.029(4) 0.025(4) 0.018(3) 0.007(3) -0.011(3) -0.013(3)
C5 0.027(4) 0.032(4) 0.012(3) 0.001(3) -0.004(3) -0.016(3)
C6 0.017(3) 0.027(4) 0.014(3) -0.010(3) 0.006(3) -0.009(3)
C7 0.019(4) 0.022(4) 0.027(4) 0.003(3) -0.010(3) -0.007(3)
C8 0.017(4) 0.019(5) 0.016(4) 0.008(3) -0.007(3) -0.004(4)
C9 0.016(3) 0.020(4) 0.013(3) 0.004(3) -0.007(3) -0.006(3)
N3 0.019(3) 0.013(4) 0.012(3) 0.007(3) -0.006(2) -0.008(3)
C10 0.023(4) 0.015(4) 0.019(4) 0.005(3) -0.009(3) -0.010(3)
C11 0.020(4) 0.019(4) 0.017(4) 0.009(3) -0.009(3) -0.008(3)
C8' 0.018(5) 0.023(7) 0.014(6) 0.003(6) -0.005(5) -0.007(6)
C9' 0.020(5) 0.017(6) 0.015(5) 0.005(5) -0.004(4) -0.005(5)
N3' 0.020(5) 0.013(5) 0.012(4) 0.006(5) -0.006(4) -0.008(4)
C10' 0.023(5) 0.018(5) 0.015(5) 0.004(4) -0.010(4) -0.007(4)
C11' 0.020(6) 0.021(6) 0.015(6) 0.008(5) -0.009(5) -0.005(6)
F1 0.034(3) 0.037(3) 0.066(3) -0.011(3) -0.008(2) 0.007(2)
F2 0.055(3) 0.027(2) 0.025(2) -0.0012(19) -0.011(2) -0.005(2)
F3 0.034(2) 0.054(3) 0.029(2) 0.006(2) -0.018(2) -0.024(2)
F4 0.062(3) 0.063(3) 0.051(3) 0.026(3) -0.047(3) -0.035(3)
F5 0.041(3) 0.032(3) 0.036(2) 0.014(2) -0.016(2) -0.020(2)
F6 0.041(3) 0.058(3) 0.028(2) 0.014(2) -0.015(2) -0.035(2)
N1 0.016(3) 0.020(3) 0.008(2) 0.001(2) -0.003(2) -0.003(2)
N2 0.015(3) 0.017(3) 0.018(3) 0.005(2) -0.005(2) -0.008(2)
Ni1 0.0125(7) 0.0316(8) 0.0085(6) 0.0011(5) -0.0069(5) -0.0048(6)
P1 0.0192(9) 0.0190(10) 0.0214(9) 0.0020(7) -0.0094(8) -0.0078(8)

loop_
_atom_type_symbol
_atom_type_description
_atom_type_scat_dispersion_real
_atom_type_scat_dispersion_imag
_atom_type_scat_source
C C 0.0033 0.0016 'International Tables Vol C Tables 4.2.6.8 and 6.1.1.4'
H H 0.0000 0.0000 'International Tables Vol C Tables 4.2.6.8 and 6.1.1.4'
F F 0.0171 0.0103 'International Tables Vol C Tables 4.2.6.8 and 6.1.1.4'
N N 0.0061 0.0033 'International Tables Vol C Tables 4.2.6.8 and 6.1.1.4'
Ni Ni 0.3393 1.1124 'International Tables Vol C Tables 4.2.6.8 and 6.1.1.4'
P P 0.1023 0.0942 'International Tables Vol C Tables 4.2.6.8 and 6.1.1.4'

loop_
_geom_angle_atom_site_label_1
_geom_angle_atom_site_label_2
_geom_angle_atom_site_label_3
_geom_angle
_geom_angle_site_symmetry_1
_geom_angle_site_symmetry_3
N2 C1 N1 106.1(5) . .
N2 C1 Ni1 126.3(4) . .
N1 C1 Ni1 127.5(5) . .
C7 C2 N2 133.1(6) . .
C7 C2 C3 122.5(6) . .
N2 C2 C3 104.4(5) . .
N1 C3 C2 107.2(5) . .
N1 C3 C4 131.9(6) . .
C2 C3 C4 120.9(6) . .
C5 C4 C3 116.9(6) . .
C5 C4 H4A 121.5 . .
C3 C4 H4A 121.5 . .
C4 C5 C6 121.4(6) . .
C4 C5 H5A 119.3 . .
C6 C5 H5A 119.3 . .
C7 C6 C5 121.9(6) . .
C7 C6 H6A 119.1 . .
C5 C6 H6A 119.1 . .
C2 C7 C6 116.4(6) . .
C2 C7 H7A 121.8 . .
C6 C7 H7A 121.8 . .
N2 C8 C9 109.8(7) . .
N2 C8 H8A 109.7 . .
C9 C8 H8A 109.7 . .
N2 C8 H8B 109.7 . .
C9 C8 H8B 109.7 . .
H8A C8 H8B 108.2 . .
N3 C9 C8 112.8(7) . .
N3 C9 H9A 109.0 . .
C8 C9 H9A 109.0 . .
N3 C9 H9B 109.0 . .
C8 C9 H9B 109.0 . .
H9A C9 H9B 107.8 . .
C9 N3 C10 110.9(6) . .
C9 N3 Ni1 120.2(5) . .
C10 N3 Ni1 107.1(5) . .
C9 N3 H3 100(6) . .
C10 N3 H3 107(6) . .
Ni1 N3 H3 111(6) . .
N3 C10 C11 110.2(7) . .
N3 C10 H10A 109.6 . .
C11 C10 H10A 109.6 . .
N3 C10 H10B 109.6 . .
C11 C10 H10B 109.6 . .
H10A C10 H10B 108.1 . .
N1 C11 C10 111.0(8) 2_567 .
N1 C11 H11A 109.4 2_567 .
C10 C11 H11A 109.4 . .
N1 C11 H11B 109.4 2_567 .
C10 C11 H11B 109.4 . .
H11A C11 H11B 108.0 . .
N2 C8' C9' 106.7(14) . .
N2 C8' H8'A 110.4 . .
C9' C8' H8'A 110.4 . .
N2 C8' H8'B 110.4 . .
C9' C8' H8'B 110.4 . .
H8'A C8' H8'B 108.6 . .
N3' C9' C8' 109.3(15) . .
N3' C9' H9'A 109.8 . .
C8' C9' H9'A 109.8 . .
N3' C9' H9'B 109.8 . .
C8' C9' H9'B 109.8 . .
H9'A C9' H9'B 108.3 . .
C10' N3' C9' 106.9(12) . .
C10' N3' Ni1 117.5(13) . .
C9' N3' Ni1 115.3(12) . .
C10' N3' H3' 105.3 . .
C9' N3' H3' 105.3 . .
Ni1 N3' H3' 105.3 . .
N3' C10' C11' 109.4(15) . .
N3' C10' H10C 109.8 . .
C11' C10' H10C 109.8 . .
N3' C10' H10D 109.8 . .
C11' C10' H10D 109.8 . .
H10C C10' H10D 108.2 . .
N1 C11' C10' 106.2(14) 2_567 .
N1 C11' H11C 110.5 2_567 .
C10' C11' H11C 110.5 . .
N1 C11' H11D 110.5 2_567 .
C10' C11' H11D 110.5 . .
H11C C11' H11D 108.7 . .
C1 N1 C3 110.6(5) . .
C1 N1 C11 125.8(6) . 2_567
C3 N1 C11 123.2(6) . 2_567
C1 N1 C11' 128.9(10) . 2_567
C3 N1 C11' 120.2(9) . 2_567
C1 N2 C2 111.7(5) . .
C1 N2 C8 121.3(6) . .
C2 N2 C8 126.7(6) . .
C1 N2 C8' 130.1(10) . .
C2 N2 C8' 117.9(9) . .
N3 Ni1 N3 180.0 2_567 .
N3 Ni1 C1 92.3(3) 2_567 2_567
N3 Ni1 C1 87.7(3) . 2_567
N3 Ni1 C1 87.7(3) 2_567 .
N3 Ni1 C1 92.3(3) . .
C1 Ni1 C1 180.0 2_567 .
C1 Ni1 N3' 89.4(4) 2_567 .
C1 Ni1 N3' 90.6(4) . .
C1 Ni1 N3' 90.6(4) 2_567 2_567
C1 Ni1 N3' 89.4(4) . 2_567
N3' Ni1 N3' 180.0 . 2_567
F1 P1 F4 91.7(3) . .
F1 P1 F3 89.9(3) . .
F4 P1 F3 178.4(3) . .
F1 P1 F5 92.0(2) . .
F4 P1 F5 90.0(2) . .
F3 P1 F5 89.9(2) . .
F1 P1 F6 90.6(3) . .
F4 P1 F6 91.0(2) . .
F3 P1 F6 89.1(2) . .
F5 P1 F6 177.3(3) . .
F1 P1 F2 178.3(3) . .
F4 P1 F2 89.3(3) . .
F3 P1 F2 89.1(2) . .
F5 P1 F2 89.4(2) . .
F6 P1 F2 88.1(2) . .

loop_
_geom_bond_atom_site_label_1
_geom_bond_atom_site_label_2
_geom_bond_distance
_geom_bond_site_symmetry_2
C1 N2 1.346(8) .
C1 N1 1.351(7) .
C1 Ni1 1.953(6) .
C2 C7 1.379(9) .
C2 N2 1.396(7) .
C2 C3 1.399(9) .
C3 N1 1.378(8) .
C3 C4 1.407(8) .
C4 C5 1.380(9) .
C4 H4A 0.9500 .
C5 C6 1.405(10) .
C5 H5A 0.9500 .
C6 C7 1.395(9) .
C6 H6A 0.9500 .
C7 H7A 0.9500 .
C8 N2 1.470(9) .
C8 C9 1.501(11) .
C8 H8A 0.9900 .
C8 H8B 0.9900 .
C9 N3 1.471(9) .
C9 H9A 0.9900 .
C9 H9B 0.9900 .
N3 C10 1.502(9) .
N3 Ni1 1.918(7) .
N3 H3 0.82(9) .
C10 C11 1.511(11) .
C10 H10A 0.9900 .
C10 H10B 0.9900 .
C11 N1 1.462(10) 2_567
C11 H11A 0.9900 .
C11 H11B 0.9900 .
C8' N2 1.476(16) .
C8' C9' 1.529(18) .
C8' H8'A 0.9900 .
C8' H8'B 0.9900 .
C9' N3' 1.502(15) .
C9' H9'A 0.9900 .
C9' H9'B 0.9900 .
N3' C10' 1.497(14) .
N3' Ni1 2.119(19) .
N3' H3' 1.0000 .
C10' C11' 1.526(18) .
C10' H10C 0.9900 .
C10' H10D 0.9900 .
C11' N1 1.475(16) 2_567
C11' H11C 0.9900 .
C11' H11D 0.9900 .
F1 P1 1.572(5) .
F2 P1 1.615(4) .
F3 P1 1.602(4) .
F4 P1 1.585(4) .
F5 P1 1.603(4) .
F6 P1 1.612(4) .
N1 C11 1.462(10) 2_567
N1 C11' 1.475(16) 2_567
Ni1 N3 1.918(7) 2_567
Ni1 C1 1.953(6) 2_567
Ni1 N3' 2.119(19) 2_567
